data_7021873
loop_
_publ_author_name
'G\"uden-Silber, Tuba'
'Klein, Kathrin'
'Seitz, Michael'

_publ_section_title
;
 4,4'-Bis(trifluoromethyl)-2,2'-bipyridine - a multipurpose ligand
 scaffold for lanthanoid-based luminescence/(19)F NMR probes.
;
_journal_issue 38
_journal_name_full 'Dalton transactions (Cambridge, England : 2003)'
_journal_page_first 13882
_journal_page_last 13888
_journal_paper_doi 10.1039/c3dt50842k
_journal_volume 42
_journal_year 2013
_chemical_formula_sum 'C14 H10 F6 N2 O2'
_chemical_formula_weight 352.24
_chemical_name_systematic
;
?
;
_space_group_IT_number 92
_symmetry_cell_setting tetragonal
_symmetry_space_group_name_Hall 'P 4abw 2nw'
_symmetry_space_group_name_H-M 'P 41 21 2'
_atom_sites_solution_hydrogens geom
_atom_sites_solution_primary direct
_atom_sites_solution_secondary difmap
_audit_creation_method SHELXL-97
_cell_angle_alpha 90.00
_cell_angle_beta 90.00
_cell_angle_gamma 90.00
_cell_formula_units_Z 4
_cell_length_a 11.873(5)
_cell_length_b 11.873(5)
_cell_length_c 9.961(6)
_cell_measurement_temperature 173(2)
_cell_volume 1404.2(12)
_computing_structure_refinement 'SHELXL-97 (Sheldrick, 1997)'
_computing_structure_solution 'SIR92 (Altomare, 1993)'
_diffrn_ambient_temperature 173(2)
_diffrn_measured_fraction_theta_full 0.997
_diffrn_measured_fraction_theta_max 0.997
_diffrn_measurement_device_type 'XtaLAB mini'
_diffrn_measurement_method /w-scans
_diffrn_radiation_monochromator graphite
_diffrn_radiation_source 'fine-focus sealed tube'
_diffrn_radiation_type MoK\a
_diffrn_radiation_wavelength 0.71075
_diffrn_reflns_av_R_equivalents 0.0700
_diffrn_reflns_av_sigmaI/netI 0.0311
_diffrn_reflns_limit_h_max 14
_diffrn_reflns_limit_h_min -14
_diffrn_reflns_limit_k_max 14
_diffrn_reflns_limit_k_min -14
_diffrn_reflns_limit_l_max 11
_diffrn_reflns_limit_l_min -11
_diffrn_reflns_number 12062
_diffrn_reflns_theta_full 24.99
_diffrn_reflns_theta_max 24.99
_diffrn_reflns_theta_min 3.17
_exptl_absorpt_coefficient_mu 0.165
_exptl_absorpt_correction_T_max 0.9837
_exptl_absorpt_correction_T_min 0.9677
_exptl_absorpt_correction_type multi-scan
_exptl_crystal_colour colorless
_exptl_crystal_density_diffrn 1.666
_exptl_crystal_density_method 'not measured'
_exptl_crystal_description block
_exptl_crystal_F_000 712
_exptl_crystal_size_max 0.20
_exptl_crystal_size_mid 0.10
_exptl_crystal_size_min 0.10
_refine_diff_density_max 0.164
_refine_diff_density_min -0.211
_refine_diff_density_rms 0.043
_refine_ls_extinction_method none
_refine_ls_goodness_of_fit_ref 1.108
_refine_ls_hydrogen_treatment constr
_refine_ls_matrix_type full
_refine_ls_number_parameters 110
_refine_ls_number_reflns 1235
_refine_ls_number_restraints 0
_refine_ls_restrained_S_all 1.108
_refine_ls_R_factor_all 0.0750
_refine_ls_R_factor_gt 0.0573
_refine_ls_shift/su_max 0.000
_refine_ls_shift/su_mean 0.000
_refine_ls_structure_factor_coef Fsqd
_refine_ls_weighting_details 'calc w=1/[\s^2^(Fo^2^)+(0.0589P)^2^+0.5206P] where P=(Fo^2^+2Fc^2^)/3'
_refine_ls_weighting_scheme calc
_refine_ls_wR_factor_gt 0.1250
_refine_ls_wR_factor_ref 0.1352
_reflns_number_gt 983
_reflns_number_total 1235
_reflns_threshold_expression >2sigma(I)
_cod_data_source_file c3dt50842k.txt
_cod_data_source_block xxx
_cod_original_sg_symbol_H-M P41212
_cod_database_code 7021873

loop_
_symmetry_equiv_pos_as_xyz
'x, y, z'
'-y+1/2, x+1/2, z+1/4'
'-x, -y, z+1/2'
'y+1/2, -x+1/2, z+3/4'
'x+1/2, -y+1/2, -z+3/4'
'y, x, -z'
'-x+1/2, y+1/2, -z+1/4'
'-y, -x, -z+1/2'

loop_
_atom_site_label
_atom_site_type_symbol
_atom_site_fract_x
_atom_site_fract_y
_atom_site_fract_z
_atom_site_U_iso_or_equiv
_atom_site_adp_type
_atom_site_occupancy
_atom_site_symmetry_multiplicity
_atom_site_calc_flag
_atom_site_refinement_flags
F1 F 0.3028(2) 0.0406(3) -0.0204(3) 0.0922(10) Uani 1 1 d .
F2 F 0.3621(2) 0.1987(2) 0.0477(3) 0.0890(10) Uani 1 1 d .
F3 F 0.40368(18) 0.0514(2) 0.1533(3) 0.0783(8) Uani 1 1 d .
O1 O -0.0610(2) 0.1490(2) 0.4033(3) 0.0628(8) Uani 1 1 d .
C2 C 0.2069(3) 0.2053(3) 0.2583(4) 0.0471(9) Uani 1 1 d .
H2A H 0.2651 0.2575 0.2644 0.056 Uiso 1 1 calc R
C4 C 0.1332(3) 0.0361(3) 0.1658(4) 0.0415(8) Uani 1 1 d .
H4A H 0.1397 -0.0253 0.1082 0.050 Uiso 1 1 calc R
C5 C 0.0397(3) 0.0483(3) 0.2459(4) 0.0417(8) Uani 1 1 d .
N1 N 0.0282(2) 0.1391(2) 0.3303(3) 0.0449(7) Uani 1 1 d .
C3 C 0.2171(3) 0.1159(3) 0.1721(4) 0.0431(8) Uani 1 1 d .
C6 C 0.0929(4) 0.3145(3) 0.4297(4) 0.0668(12) Uani 1 1 d .
H6A H 0.1562 0.3648 0.4269 0.100 Uiso 1 1 calc R
H6B H 0.0840 0.2859 0.5192 0.100 Uiso 1 1 calc R
H6C H 0.0260 0.3543 0.4037 0.100 Uiso 1 1 calc R
C1 C 0.1124(3) 0.2190(3) 0.3355(4) 0.0467(9) Uani 1 1 d .
C7 C 0.3206(3) 0.1011(3) 0.0886(4) 0.0523(10) Uani 1 1 d .

loop_
_atom_site_aniso_label
_atom_site_aniso_U_11
_atom_site_aniso_U_22
_atom_site_aniso_U_33
_atom_site_aniso_U_23
_atom_site_aniso_U_13
_atom_site_aniso_U_12
F1 0.0625(16) 0.133(3) 0.0814(18) -0.032(2) 0.0196(14) -0.0101(17)
F2 0.0718(17) 0.0685(17) 0.127(2) 0.0392(17) 0.0470(17) 0.0040(13)
F3 0.0446(13) 0.091(2) 0.0991(18) 0.0349(17) 0.0063(13) 0.0163(13)
O1 0.0543(17) 0.0495(16) 0.0846(19) -0.0037(14) 0.0305(17) 0.0015(12)
C2 0.0422(19) 0.044(2) 0.055(2) 0.0081(19) -0.006(2) -0.0103(15)
C4 0.0359(18) 0.0367(19) 0.0518(19) 0.0024(16) 0.0045(17) 0.0038(14)
C5 0.0381(19) 0.0302(18) 0.057(2) 0.0023(18) -0.0004(17) -0.0004(14)
N1 0.0411(17) 0.0377(16) 0.0559(17) 0.0038(15) 0.0054(14) 0.0002(13)
C3 0.0330(18) 0.043(2) 0.053(2) 0.0054(18) -0.0007(17) -0.0007(15)
C6 0.084(3) 0.046(2) 0.070(3) -0.015(2) 0.003(3) -0.003(2)
C1 0.050(2) 0.0327(18) 0.058(2) 0.0024(18) -0.0063(19) -0.0032(16)
C7 0.041(2) 0.050(2) 0.066(2) 0.011(2) 0.004(2) -0.0027(17)

loop_
_atom_type_symbol
_atom_type_description
_atom_type_scat_dispersion_real
_atom_type_scat_dispersion_imag
_atom_type_scat_source
C C 0.0033 0.0016 'International Tables Vol C Tables 4.2.6.8 and 6.1.1.4'
H H 0.0000 0.0000 'International Tables Vol C Tables 4.2.6.8 and 6.1.1.4'
F F 0.0171 0.0103 'International Tables Vol C Tables 4.2.6.8 and 6.1.1.4'
N N 0.0061 0.0033 'International Tables Vol C Tables 4.2.6.8 and 6.1.1.4'
O O 0.0106 0.0060 'International Tables Vol C Tables 4.2.6.8 and 6.1.1.4'

loop_
_geom_angle_atom_site_label_1
_geom_angle_atom_site_label_2
_geom_angle_atom_site_label_3
_geom_angle
_geom_angle_site_symmetry_3
C3 C2 C1 121.1(3) .
C3 C2 H2A 119.5 .
C1 C2 H2A 119.5 .
C5 C4 C3 119.0(4) .
C5 C4 H4A 120.5 .
C3 C4 H4A 120.5 .
N1 C5 C4 121.2(3) .
N1 C5 C5 116.7(3) 8
C4 C5 C5 121.9(3) 8
O1 N1 C5 119.8(3) .
O1 N1 C1 120.8(3) .
C5 N1 C1 119.4(3) .
C2 C3 C4 119.9(3) .
C2 C3 C7 120.8(3) .
C4 C3 C7 119.3(3) .
C1 C6 H6A 109.5 .
C1 C6 H6B 109.5 .
H6A C6 H6B 109.5 .
C1 C6 H6C 109.5 .
H6A C6 H6C 109.5 .
H6B C6 H6C 109.5 .
C2 C1 N1 119.4(3) .
C2 C1 C6 124.8(3) .
N1 C1 C6 115.8(3) .
F3 C7 F1 106.2(3) .
F3 C7 F2 105.3(3) .
F1 C7 F2 106.4(3) .
F3 C7 C3 113.4(3) .
F1 C7 C3 112.9(3) .
F2 C7 C3 112.0(3) .

loop_
_geom_bond_atom_site_label_1
_geom_bond_atom_site_label_2
_geom_bond_distance
_geom_bond_site_symmetry_2
F1 C7 1.319(5) .
F2 C7 1.323(4) .
F3 C7 1.317(4) .
O1 N1 1.290(4) .
C2 C3 1.370(5) .
C2 C1 1.371(5) .
C2 H2A 0.9300 .
C4 C5 1.375(5) .
C4 C3 1.377(5) .
C4 H4A 0.9300 .
C5 N1 1.375(4) .
C5 C5 1.479(6) 8
N1 C1 1.379(4) .
C3 C7 1.494(5) .
C6 C1 1.490(5) .
C6 H6A 0.9600 .
C6 H6B 0.9600 .
C6 H6C 0.9600 .

loop_
_geom_torsion_atom_site_label_1
_geom_torsion_atom_site_label_2
_geom_torsion_atom_site_label_3
_geom_torsion_atom_site_label_4
_geom_torsion
_geom_torsion_site_symmetry_1
_geom_torsion_site_symmetry_4
C3 C4 C5 N1 0.8(5) . .
C3 C4 C5 C5 -173.9(3) . 8
C4 C5 N1 O1 179.3(3) . .
C5 C5 N1 O1 -5.7(5) 8 .
C4 C5 N1 C1 -0.5(5) . .
C5 C5 N1 C1 174.4(3) 8 .
C1 C2 C3 C4 -2.3(6) . .
C1 C2 C3 C7 -179.7(3) . .
C5 C4 C3 C2 0.6(5) . .
C5 C4 C3 C7 178.0(3) . .
C3 C2 C1 N1 2.6(6) . .
C3 C2 C1 C6 -178.7(3) . .
O1 N1 C1 C2 179.0(3) . .
C5 N1 C1 C2 -1.2(5) . .
O1 N1 C1 C6 0.1(5) . .
C5 N1 C1 C6 -180.0(3) . .
C2 C3 C7 F3 83.0(4) . .
C4 C3 C7 F3 -94.4(4) . .
C2 C3 C7 F1 -156.2(4) . .
C4 C3 C7 F1 26.4(5) . .
C2 C3 C7 F2 -36.1(5) . .
C4 C3 C7 F2 146.6(4) . .
